data_1509290
loop_
_publ_author_name
'Curda, J.'
'Klein, W.'
'Jansen, M.'

_publ_section_title
;
 Ag Cu O2 - synthesis, crystal structure and structural relationships with
 Cu O and Ag(I) Ag(III) O2
;
_journal_name_full 'Journal of Solid State Chemistry'
_journal_page_first 220
_journal_page_last 224
_journal_paper_doi 10.1006/jssc.2001.9255
_journal_volume 162
_journal_year 2001
_chemical_formula_sum 'Ag Cu O2'
_space_group_IT_number 14
_symmetry_space_group_name_Hall '-P 2ybc'
_symmetry_space_group_name_H-M 'P 1 21/c 1'
_cell_angle_alpha 90
_cell_angle_beta 108.106
_cell_angle_gamma 90
_cell_formula_units_Z 2
_cell_length_a 5.8657
_cell_length_b 2.8062
_cell_length_c 6.077
_cell_volume 95.076
_citation_journal_id_ASTM JSSCBI
_cod_data_source_file silver1-2_198.cif
_cod_data_source_block Ag1Cu1O2
_cod_original_cell_volume 95.07627
_cod_original_formula_sum 'Ag1 Cu1 O2'
_cod_database_code 1509290

loop_
_symmetry_equiv_pos_as_xyz
x,y,z
-x,y+1/2,-z+1/2
-x,-y,-z
x,-y-1/2,z-1/2

loop_
_atom_site_label
_atom_site_type_symbol
_atom_site_fract_x
_atom_site_fract_y
_atom_site_fract_z
_atom_site_occupancy
_atom_site_U_iso_or_equiv
O1 O-2 0.2969 0.504 0.3561 1 0.0
Cu1 Cu+3 0.5 0 0.5 1 0.0
Ag1 Ag+1 0 0 0 1 0.0
